data_4079389
loop_
_publ_author_name
'Plois, Markus'
'Wiegand, Thomas'
'Wolf, Robert'

_publ_section_title
;
 Novel Ruthenium(II) Aluminate Anions: Building Blocks of Unique Cage
 Structures
;
_journal_issue 24
_journal_name_full Organometallics
_journal_page_first 8469
_journal_paper_doi 10.1021/om300705x
_journal_volume 31
_journal_year 2012
_chemical_formula_sum 'C32 H69 Al2 Li O6.25 Ru2'
_chemical_formula_weight 816.91
_chemical_name_systematic
; 
 ? 
;
_space_group_IT_number 2
_symmetry_cell_setting triclinic
_symmetry_space_group_name_Hall '-P 1'
_symmetry_space_group_name_H-M 'P -1'
_atom_sites_solution_hydrogens geom
_atom_sites_solution_primary direct
_atom_sites_solution_secondary difmap
_audit_creation_method SHELXL-97
_cell_angle_alpha 87.7780(10)
_cell_angle_beta 89.7390(10)
_cell_angle_gamma 83.5820(10)
_cell_formula_units_Z 4
_cell_length_a 14.8407(5)
_cell_length_b 15.1053(5)
_cell_length_c 18.7324(7)
_cell_measurement_reflns_used 9943
_cell_measurement_temperature 153(2)
_cell_measurement_theta_max 29.57
_cell_measurement_theta_min 2.17
_cell_volume 4169.8(3)
_computing_cell_refinement 'APEX2(Bruker AXS, 2007)'
_computing_data_collection 'APEX2(Bruker AXS, 2007)'
_computing_data_reduction 'SAINT,SADABS (Bruker AXS, 2007 )'
_computing_molecular_graphics
; 
 ? 
;
_computing_structure_refinement 'SHELXL-97 (Sheldrick, 1997)'
_computing_structure_solution 'SHELXS-97 (Sheldrick, 1990)'
_diffrn_ambient_temperature 153(1)
_diffrn_detector_area_resol_mean 80
_diffrn_measured_fraction_theta_full 0.977
_diffrn_measured_fraction_theta_max 0.977
_diffrn_measurement_device_type 'CCD area detector'
_diffrn_measurement_method 'Omega and Phi scans'
_diffrn_radiation_monochromator graphite
_diffrn_radiation_source 'rotating anode'
_diffrn_radiation_type MoK\a
_diffrn_radiation_wavelength 0.71073
_diffrn_reflns_av_R_equivalents 0.0236
_diffrn_reflns_av_sigmaI/netI 0.0344
_diffrn_reflns_limit_h_max 19
_diffrn_reflns_limit_h_min -18
_diffrn_reflns_limit_k_max 19
_diffrn_reflns_limit_k_min -19
_diffrn_reflns_limit_l_max 24
_diffrn_reflns_limit_l_min -24
_diffrn_reflns_number 39369
_diffrn_reflns_theta_full 27.10
_diffrn_reflns_theta_max 27.10
_diffrn_reflns_theta_min 7.29
_exptl_absorpt_coefficient_mu 0.801
_exptl_absorpt_correction_T_max 0.9610
_exptl_absorpt_correction_T_min 0.9170
_exptl_absorpt_correction_type multi-scan
_exptl_crystal_colour yellow
_exptl_crystal_density_diffrn 1.301
_exptl_crystal_density_method 'not measured'
_exptl_crystal_description block
_exptl_crystal_F_000 1712
_exptl_crystal_size_max 0.11
_exptl_crystal_size_mid 0.09
_exptl_crystal_size_min 0.05
_refine_diff_density_max 0.937
_refine_diff_density_min -0.630
_refine_diff_density_rms 0.061
_refine_ls_extinction_method none
_refine_ls_goodness_of_fit_ref 1.006
_refine_ls_hydrogen_treatment mixed
_refine_ls_matrix_type full
_refine_ls_number_parameters 886
_refine_ls_number_reflns 17975
_refine_ls_number_restraints 0
_refine_ls_restrained_S_all 1.006
_refine_ls_R_factor_all 0.0371
_refine_ls_R_factor_gt 0.0272
_refine_ls_shift/su_max 0.018
_refine_ls_shift/su_mean 0.001
_refine_ls_structure_factor_coef Fsqd
_refine_ls_weighting_details 'calc w=1/[\s^2^(Fo^2^)+(0.0306P)^2^+1.1177P] where P=(Fo^2^+2Fc^2^)/3'
_refine_ls_weighting_scheme calc
_refine_ls_wR_factor_gt 0.0612
_refine_ls_wR_factor_ref 0.0654
_reflns_number_gt 14924
_reflns_number_total 17975
_reflns_threshold_expression >2sigma(I)
_cod_data_source_file om300705x_si_002.cif
_cod_data_source_block 1
_cod_original_sg_symbol_H-M P-1
_cod_database_code 4079389

loop_
_symmetry_equiv_pos_as_xyz
'x, y, z'
'-x, -y, -z'

loop_
_atom_site_label
_atom_site_type_symbol
_atom_site_fract_x
_atom_site_fract_y
_atom_site_fract_z
_atom_site_U_iso_or_equiv
_atom_site_adp_type
_atom_site_occupancy
_atom_site_symmetry_multiplicity
_atom_site_calc_flag
_atom_site_refinement_flags
_atom_site_disorder_assembly
_atom_site_disorder_group
Al1 Al 0.75667(5) 0.63847(5) 0.21025(4) 0.03114(15) Uani 1 1 d . . .
Al2 Al 0.75352(5) 0.85921(5) 0.09601(4) 0.03114(15) Uani 1 1 d . . .
Al3 Al 0.61451(4) 0.78872(5) 0.60636(4) 0.02792(14) Uani 1 1 d . . .
Al4 Al 0.86142(5) 0.74271(5) 0.67400(5) 0.0468(2) Uani 1 1 d . . .
C11 C 0.72731(16) 0.91933(15) 0.28592(12) 0.0294(5) Uani 1 1 d . . .
C12 C 0.82063(16) 0.92544(14) 0.27220(12) 0.0293(5) Uani 1 1 d . . .
C13 C 0.87266(15) 0.84937(14) 0.30546(11) 0.0267(5) Uani 1 1 d . . .
C14 C 0.80980(15) 0.79761(14) 0.34216(11) 0.0266(5) Uani 1 1 d . . .
C15 C 0.72094(15) 0.83971(15) 0.32968(11) 0.0295(5) Uani 1 1 d . . .
C16 C 0.6512(2) 0.98972(18) 0.26720(15) 0.0471(7) Uani 1 1 d . . .
H16A H 0.6471 1.0354 0.3031 0.071 Uiso 1 1 calc R . .
H16B H 0.5942 0.9628 0.2660 0.071 Uiso 1 1 calc R . .
H16C H 0.6625 1.0171 0.2202 0.071 Uiso 1 1 calc R . .
C17 C 0.8587(2) 1.00275(17) 0.23439(15) 0.0466(7) Uani 1 1 d . . .
H17A H 0.8164 1.0282 0.1970 0.070 Uiso 1 1 calc R . .
H17B H 0.9171 0.9821 0.2128 0.070 Uiso 1 1 calc R . .
H17C H 0.8672 1.0484 0.2688 0.070 Uiso 1 1 calc R . .
C18 C 0.97393(16) 0.83258(18) 0.30949(14) 0.0385(6) Uani 1 1 d . . .
H18A H 1.0004 0.8564 0.2657 0.058 Uiso 1 1 calc R . .
H18B H 0.9923 0.7683 0.3146 0.058 Uiso 1 1 calc R . .
H18C H 0.9954 0.8621 0.3508 0.058 Uiso 1 1 calc R . .
C19 C 0.83349(19) 0.71889(17) 0.39219(13) 0.0395(6) Uani 1 1 d . . .
H19A H 0.8359 0.7390 0.4412 0.059 Uiso 1 1 calc R . .
H19B H 0.8927 0.6885 0.3791 0.059 Uiso 1 1 calc R . .
H19C H 0.7873 0.6776 0.3890 0.059 Uiso 1 1 calc R . .
C20 C 0.63687(18) 0.8113(2) 0.36416(14) 0.0431(6) Uani 1 1 d . . .
H20A H 0.6361 0.7470 0.3597 0.065 Uiso 1 1 calc R . .
H20B H 0.5833 0.8431 0.3405 0.065 Uiso 1 1 calc R . .
H20C H 0.6362 0.8253 0.4148 0.065 Uiso 1 1 calc R . .
C21 C 0.54179(15) 0.64698(17) 0.11510(12) 0.0332(5) Uani 1 1 d . . .
C22 C 0.51860(15) 0.71557(19) 0.16411(12) 0.0355(6) Uani 1 1 d . . .
C23 C 0.51401(15) 0.79995(17) 0.12523(13) 0.0340(5) Uani 1 1 d . . .
C24 C 0.53448(14) 0.78313(16) 0.05250(12) 0.0288(5) Uani 1 1 d . . .
C25 C 0.55276(14) 0.68850(15) 0.04550(11) 0.0275(5) Uani 1 1 d . . .
C26 C 0.5479(2) 0.5488(2) 0.13155(17) 0.0528(7) Uani 1 1 d . . .
H26A H 0.5669 0.5363 0.1813 0.079 Uiso 1 1 calc R . .
H26B H 0.5923 0.5176 0.0997 0.079 Uiso 1 1 calc R . .
H26C H 0.4884 0.5281 0.1244 0.079 Uiso 1 1 calc R . .
C27 C 0.49383(19) 0.7008(3) 0.24141(14) 0.0557(8) Uani 1 1 d . . .
H27A H 0.4325 0.6827 0.2445 0.083 Uiso 1 1 calc R . .
H27B H 0.4959 0.7563 0.2666 0.083 Uiso 1 1 calc R . .
H27C H 0.5370 0.6539 0.2634 0.083 Uiso 1 1 calc R . .
C28 C 0.48403(19) 0.8899(2) 0.15332(17) 0.0540(8) Uani 1 1 d . . .
H28A H 0.5167 0.9347 0.1283 0.081 Uiso 1 1 calc R . .
H28B H 0.4971 0.8894 0.2046 0.081 Uiso 1 1 calc R . .
H28C H 0.4187 0.9044 0.1455 0.081 Uiso 1 1 calc R . .
C29 C 0.53290(18) 0.85267(18) -0.00677(14) 0.0409(6) Uani 1 1 d . . .
H29A H 0.4700 0.8716 -0.0210 0.061 Uiso 1 1 calc R . .
H29B H 0.5668 0.8278 -0.0478 0.061 Uiso 1 1 calc R . .
H29C H 0.5608 0.9041 0.0096 0.061 Uiso 1 1 calc R . .
C30 C 0.56827(17) 0.64044(19) -0.02278(13) 0.0394(6) Uani 1 1 d . . .
H30A H 0.5099 0.6280 -0.0421 0.059 Uiso 1 1 calc R . .
H30B H 0.6069 0.5842 -0.0134 0.059 Uiso 1 1 calc R . .
H30C H 0.5982 0.6777 -0.0575 0.059 Uiso 1 1 calc R . .
C31 C 0.79066(14) 0.97746(14) 0.53448(11) 0.0250(4) Uani 1 1 d . . .
C32 C 0.85037(14) 0.97439(14) 0.59488(11) 0.0248(4) Uani 1 1 d . B .
C33 C 0.79739(15) 0.99266(14) 0.65741(11) 0.0266(5) Uani 1 1 d . . .
C34 C 0.70391(15) 1.00649(14) 0.63590(12) 0.0287(5) Uani 1 1 d . B .
C35 C 0.69969(15) 0.99915(15) 0.56052(12) 0.0288(5) Uani 1 1 d . B .
C36 C 0.81944(18) 0.97131(17) 0.45784(12) 0.0367(6) Uani 1 1 d . B .
H36A H 0.8392 1.0282 0.4409 0.055 Uiso 1 1 calc R . .
H36B H 0.7682 0.9579 0.4288 0.055 Uiso 1 1 calc R . .
H36C H 0.8697 0.9238 0.4537 0.055 Uiso 1 1 calc R . .
C37 C 0.95169(16) 0.96070(17) 0.59186(14) 0.0378(6) Uani 1 1 d . . .
H37A H 0.9753 1.0186 0.5858 0.057 Uiso 1 1 calc R B .
H37B H 0.9709 0.9238 0.5515 0.057 Uiso 1 1 calc R . .
H37C H 0.9753 0.9308 0.6364 0.057 Uiso 1 1 calc R . .
C38 C 0.8348(2) 1.00570(18) 0.72964(13) 0.0422(6) Uani 1 1 d . B .
H38A H 0.8875 0.9617 0.7390 0.063 Uiso 1 1 calc R . .
H38B H 0.7882 0.9981 0.7659 0.063 Uiso 1 1 calc R . .
H38C H 0.8531 1.0659 0.7314 0.063 Uiso 1 1 calc R . .
C39 C 0.62501(18) 1.03415(17) 0.68376(15) 0.0441(7) Uani 1 1 d . . .
H39A H 0.6139 1.0994 0.6831 0.066 Uiso 1 1 calc R B .
H39B H 0.6388 1.0114 0.7327 0.066 Uiso 1 1 calc R . .
H39C H 0.5709 1.0097 0.6667 0.066 Uiso 1 1 calc R . .
C40 C 0.61562(18) 1.01658(19) 0.51601(16) 0.0469(7) Uani 1 1 d . . .
H40A H 0.5648 0.9939 0.5418 0.070 Uiso 1 1 calc R B .
H40B H 0.6251 0.9864 0.4708 0.070 Uiso 1 1 calc R . .
H40C H 0.6019 1.0809 0.5063 0.070 Uiso 1 1 calc R . .
C41 C 0.59839(14) 0.78057(14) 0.80225(10) 0.0247(4) Uani 1 1 d . . .
C42 C 0.58851(14) 0.68994(14) 0.78837(11) 0.0248(4) Uani 1 1 d . B .
C43 C 0.67128(15) 0.63619(14) 0.80765(11) 0.0268(5) Uani 1 1 d . . .
C44 C 0.73240(15) 0.69410(16) 0.83491(11) 0.0290(5) Uani 1 1 d . B .
C45 C 0.68834(15) 0.78272(15) 0.83119(11) 0.0265(5) Uani 1 1 d . B .
C46 C 0.52435(16) 0.85632(16) 0.79578(12) 0.0328(5) Uani 1 1 d . B .
H46A H 0.4965 0.8573 0.7484 0.049 Uiso 1 1 calc R . .
H46B H 0.5497 0.9126 0.8022 0.049 Uiso 1 1 calc R . .
H46C H 0.4783 0.8486 0.8325 0.049 Uiso 1 1 calc R . .
C47 C 0.50312(16) 0.65645(18) 0.76382(13) 0.0363(5) Uani 1 1 d . . .
H47A H 0.4639 0.6473 0.8051 0.054 Uiso 1 1 calc R B .
H47B H 0.5181 0.5998 0.7403 0.054 Uiso 1 1 calc R . .
H47C H 0.4715 0.7003 0.7300 0.054 Uiso 1 1 calc R . .
C48 C 0.68764(18) 0.53637(16) 0.80857(15) 0.0403(6) Uani 1 1 d . B .
H48A H 0.7518 0.5179 0.7990 0.060 Uiso 1 1 calc R . .
H48B H 0.6503 0.5139 0.7718 0.060 Uiso 1 1 calc R . .
H48C H 0.6714 0.5121 0.8556 0.060 Uiso 1 1 calc R . .
C49 C 0.82190(18) 0.6655(2) 0.87049(15) 0.0454(7) Uani 1 1 d . . .
H49A H 0.8618 0.7125 0.8634 0.068 Uiso 1 1 calc R B .
H49B H 0.8499 0.6106 0.8496 0.068 Uiso 1 1 calc R . .
H49C H 0.8124 0.6546 0.9217 0.068 Uiso 1 1 calc R . .
C50 C 0.72623(18) 0.86150(17) 0.85990(13) 0.0382(6) Uani 1 1 d . . .
H50A H 0.7226 0.8589 0.9122 0.057 Uiso 1 1 calc R B .
H50B H 0.6912 0.9163 0.8412 0.057 Uiso 1 1 calc R . .
H50C H 0.7897 0.8611 0.8452 0.057 Uiso 1 1 calc R . .
C101 C 0.4042(2) 0.6917(3) 0.4293(2) 0.0787(11) Uani 1 1 d . . .
H10A H 0.4019 0.6517 0.3895 0.118 Uiso 1 1 calc R . .
H10B H 0.4439 0.6622 0.4669 0.118 Uiso 1 1 calc R . .
H10C H 0.4280 0.7467 0.4123 0.118 Uiso 1 1 calc R . .
C102 C 0.2556(2) 0.7658(2) 0.41139(18) 0.0627(9) Uani 1 1 d . . .
H10D H 0.2426 0.7318 0.3692 0.075 Uiso 1 1 calc R . .
H10E H 0.2840 0.8191 0.3946 0.075 Uiso 1 1 calc R . .
C103 C 0.1703(2) 0.7934(2) 0.4498(2) 0.0627(9) Uani 1 1 d . . .
H10F H 0.1821 0.8340 0.4880 0.075 Uiso 1 1 calc R . .
H10G H 0.1256 0.8256 0.4163 0.075 Uiso 1 1 calc R . .
C104 C 0.0504(2) 0.7361(2) 0.51250(19) 0.0639(9) Uani 1 1 d . . .
H10H H 0.0570 0.7702 0.5553 0.096 Uiso 1 1 calc R . .
H10I H 0.0264 0.6800 0.5261 0.096 Uiso 1 1 calc R . .
H10J H 0.0085 0.7710 0.4791 0.096 Uiso 1 1 calc R . .
C105 C 0.1082(2) 0.52057(19) 0.61733(19) 0.0564(8) Uani 1 1 d . . .
H10K H 0.1310 0.4752 0.6536 0.085 Uiso 1 1 calc R . .
H10L H 0.1071 0.4934 0.5707 0.085 Uiso 1 1 calc R . .
H10M H 0.0467 0.5456 0.6300 0.085 Uiso 1 1 calc R . .
C106 C 0.1709(2) 0.6310(2) 0.67903(16) 0.0567(8) Uani 1 1 d . . .
H161 H 0.1774 0.5851 0.7184 0.068 Uiso 0.428(10) 1 calc PR A 1
H162 H 0.1138 0.6701 0.6868 0.068 Uiso 0.428(10) 1 calc PR A 1
H163 H 0.2103 0.5918 0.7123 0.068 Uiso 0.572(10) 1 calc PR A 2
H164 H 0.1095 0.6400 0.7004 0.068 Uiso 0.572(10) 1 calc PR A 2
C107 C 0.2454(6) 0.6826(6) 0.6802(4) 0.0510(13) Uiso 0.428(10) 1 d P A 1
H171 H 0.2297 0.7325 0.7123 0.061 Uiso 0.428(10) 1 calc PR A 1
H172 H 0.2980 0.6448 0.7015 0.061 Uiso 0.428(10) 1 calc PR A 1
C117 C 0.2076(4) 0.7195(4) 0.6699(3) 0.0510(13) Uiso 0.57 1 d P A 2
H11A H 0.1576 0.7665 0.6575 0.061 Uiso 0.572(10) 1 calc PR A 2
H11B H 0.2349 0.7346 0.7154 0.061 Uiso 0.572(10) 1 calc PR A 2
C108 C 0.3253(2) 0.7878(2) 0.61494(18) 0.0580(8) Uani 1 1 d . . .
H10R H 0.2917 0.8400 0.5909 0.087 Uiso 1 1 calc R . .
H10S H 0.3812 0.7704 0.5885 0.087 Uiso 1 1 calc R . .
H10T H 0.3404 0.8024 0.6637 0.087 Uiso 1 1 calc R . .
C109 C 0.1664(3) 0.5293(3) 0.4016(2) 0.0763(11) Uani 1 1 d . . .
H10U H 0.2049 0.5389 0.3601 0.114 Uiso 1 1 calc R . .
H10V H 0.1174 0.5783 0.4035 0.114 Uiso 1 1 calc R . .
H10W H 0.1405 0.4728 0.3977 0.114 Uiso 1 1 calc R . .
C110 C 0.2907(2) 0.45432(19) 0.46623(17) 0.0512(7) Uani 1 1 d . . .
H110 H 0.3330 0.4623 0.4260 0.061 Uiso 1 1 calc R . .
H111 H 0.2652 0.3971 0.4611 0.061 Uiso 1 1 calc R . .
C111 C 0.3397(2) 0.45327(17) 0.53486(17) 0.0487(7) Uani 1 1 d . . .
H11C H 0.2999 0.4371 0.5747 0.058 Uiso 1 1 calc R . .
H11D H 0.3939 0.4086 0.5345 0.058 Uiso 1 1 calc R . .
C112 C 0.4271(2) 0.5410(2) 0.60271(19) 0.0633(9) Uani 1 1 d . . .
H11E H 0.3972 0.5230 0.6469 0.095 Uiso 1 1 calc R . .
H11F H 0.4444 0.6013 0.6069 0.095 Uiso 1 1 calc R . .
H11G H 0.4814 0.4995 0.5946 0.095 Uiso 1 1 calc R . .
C201 C 0.04170(19) 0.90233(18) 0.09681(16) 0.0482(7) Uani 1 1 d . . .
H20D H 0.0591 0.9420 0.1332 0.072 Uiso 1 1 calc R . .
H20E H 0.0080 0.8565 0.1193 0.072 Uiso 1 1 calc R . .
H20F H 0.0034 0.9370 0.0609 0.072 Uiso 1 1 calc R . .
C202 C 0.1726(2) 0.92299(19) 0.02884(19) 0.0570(8) Uani 1 1 d . . .
H20G H 0.1858 0.9686 0.0627 0.068 Uiso 1 1 calc R . .
H20H H 0.1375 0.9536 -0.0116 0.068 Uiso 1 1 calc R . .
C203 C 0.2572(2) 0.8781(2) 0.0024(2) 0.0700(10) Uani 1 1 d . . .
H20I H 0.2846 0.9179 -0.0327 0.084 Uiso 1 1 calc R . .
H20J H 0.3003 0.8641 0.0426 0.084 Uiso 1 1 calc R . .
C204 C 0.3182(2) 0.7552(3) -0.0675(3) 0.0952(14) Uani 1 1 d . . .
H20K H 0.3366 0.7958 -0.1055 0.143 Uiso 1 1 calc R . .
H20L H 0.3022 0.7005 -0.0882 0.143 Uiso 1 1 calc R . .
H20M H 0.3684 0.7405 -0.0337 0.143 Uiso 1 1 calc R . .
C205 C -0.05168(17) 0.6626(2) 0.05222(15) 0.0438(6) Uani 1 1 d . . .
H20N H -0.0399 0.6010 0.0369 0.066 Uiso 1 1 calc R . .
H20O H -0.0726 0.7018 0.0113 0.066 Uiso 1 1 calc R . .
H20P H -0.0985 0.6660 0.0894 0.066 Uiso 1 1 calc R . .
C206 C 0.0581(2) 0.64134(19) 0.14347(15) 0.0476(7) Uani 1 1 d . . .
H20Q H 0.0721 0.5773 0.1338 0.057 Uiso 1 1 calc R . .
H20R H 0.0095 0.6476 0.1799 0.057 Uiso 1 1 calc R . .
C207 C 0.1409(2) 0.6777(2) 0.16990(16) 0.0553(8) Uani 1 1 d . . .
H20S H 0.1253 0.7400 0.1842 0.066 Uiso 1 1 calc R . .
H20T H 0.1658 0.6417 0.2120 0.066 Uiso 1 1 calc R . .
C208 C 0.2902(2) 0.7009(2) 0.1367(2) 0.0810(13) Uani 1 1 d . . .
H20U H 0.2815 0.7631 0.1507 0.121 Uiso 1 1 calc R . .
H20V H 0.3339 0.6948 0.0973 0.121 Uiso 1 1 calc R . .
H20W H 0.3134 0.6627 0.1776 0.121 Uiso 1 1 calc R . .
C209 C 0.1952(2) 0.53337(19) -0.01210(18) 0.0600(8) Uani 1 1 d . . .
H209 H 0.1423 0.5068 0.0068 0.090 Uiso 1 1 calc R . .
H210 H 0.2383 0.5380 0.0267 0.090 Uiso 1 1 calc R . .
H211 H 0.2244 0.4957 -0.0489 0.090 Uiso 1 1 calc R . .
C210 C 0.1084(2) 0.61677(19) -0.10194(15) 0.0491(7) Uani 1 1 d . . .
H21A H 0.0527 0.5907 -0.0867 0.059 Uiso 1 1 calc R . .
H21B H 0.1390 0.5791 -0.1389 0.059 Uiso 1 1 calc R . .
C211 C 0.0846(2) 0.7093(2) -0.13142(15) 0.0507(7) Uani 1 1 d . . .
H21C H 0.1396 0.7341 -0.1498 0.061 Uiso 1 1 calc R . .
H21D H 0.0408 0.7098 -0.1712 0.061 Uiso 1 1 calc R . .
C212 C 0.0085(2) 0.84805(18) -0.09827(16) 0.0480(7) Uani 1 1 d . . .
H21E H 0.0577 0.8834 -0.1121 0.072 Uiso 1 1 calc R . .
H21F H -0.0267 0.8767 -0.0594 0.072 Uiso 1 1 calc R . .
H21G H -0.0312 0.8441 -0.1394 0.072 Uiso 1 1 calc R . .
H3 H 0.8470(19) 0.7133(19) 0.2171(15) 0.053(8) Uiso 1 1 d . . .
H4 H 0.7290(19) 0.6469(19) 0.1134(16) 0.057(8) Uiso 1 1 d . . .
H13 H 0.659(2) 0.687(2) 0.6575(17) 0.069(9) Uiso 1 1 d . . .
H9 H 0.674(3) 0.785(3) 0.191(2) 0.101(13) Uiso 1 1 d . . .
H19 H 0.726(2) 0.835(2) 0.6923(18) 0.077(10) Uiso 1 1 d . . .
H15 H 0.938(2) 0.661(2) 0.6487(16) 0.063(9) Uiso 1 1 d . . .
H1 H 0.6962(15) 0.5950(15) 0.2751(12) 0.030(6) Uiso 1 1 d . . .
H2 H 0.8414(14) 0.5507(14) 0.1982(11) 0.023(6) Uiso 1 1 d . . .
H7 H 0.8459(17) 0.8153(17) 0.1572(14) 0.044(7) Uiso 1 1 d . . .
H8 H 0.7249(18) 0.7578(18) 0.0608(14) 0.046(7) Uiso 1 1 d . . .
H5 H 0.6916(16) 0.9534(16) 0.0948(12) 0.032(6) Uiso 1 1 d . . .
H6 H 0.8307(14) 0.8752(14) 0.0294(11) 0.023(6) Uiso 1 1 d . . .
H11 H 0.5268(17) 0.8530(17) 0.6230(13) 0.041(7) Uiso 1 1 d . . .
H14 H 0.7107(18) 0.8138(18) 0.5524(15) 0.050(8) Uiso 1 1 d . . .
H17 H 0.8345(19) 0.7937(19) 0.5900(15) 0.051(8) Uiso 1 1 d . . .
Li1 Li 0.2454(3) 0.6304(3) 0.5295(2) 0.0342(9) Uani 1 1 d . . .
Li2 Li 0.1325(3) 0.7341(3) 0.0171(2) 0.0353(9) Uiso 1 1 d . . .
O1 O 0.31493(13) 0.71264(13) 0.45746(10) 0.0483(5) Uani 1 1 d . A .
O2 O 0.13565(12) 0.71770(12) 0.47953(10) 0.0441(4) Uani 1 1 d . A .
O3 O 0.27110(16) 0.71641(13) 0.61756(11) 0.0591(6) Uani 1 1 d . A .
O4 O 0.21935(13) 0.52627(12) 0.46507(10) 0.0481(5) Uani 1 1 d . A .
O5 O 0.16607(13) 0.58955(13) 0.61385(10) 0.0501(5) Uani 1 1 d . A .
O6 O 0.36623(12) 0.54005(11) 0.54413(10) 0.0418(4) Uani 1 1 d . A .
O11 O 0.12048(12) 0.86120(11) 0.06364(11) 0.0479(5) Uani 1 1 d . . .
O12 O 0.24114(13) 0.79763(14) -0.03063(12) 0.0588(5) Uani 1 1 d . . .
O13 O 0.20567(12) 0.67472(12) 0.11433(11) 0.0472(5) Uani 1 1 d . . .
O14 O 0.02966(11) 0.69008(11) 0.07995(9) 0.0337(4) Uani 1 1 d . . .
O15 O 0.16707(12) 0.61987(11) -0.04240(9) 0.0403(4) Uani 1 1 d . . .
O16 O 0.04571(11) 0.76077(11) -0.07491(9) 0.0353(4) Uani 1 1 d . . .
Ru1 Ru 0.787768(11) 0.801386(11) 0.224946(8) 0.02156(4) Uani 1 1 d . . .
Ru2 Ru 0.654944(11) 0.729757(11) 0.116710(8) 0.02155(4) Uani 1 1 d . . .
Ru3 Ru 0.759338(11) 0.868862(11) 0.607472(8) 0.02045(4) Uani 1 1 d . B .
Ru4 Ru 0.700412(11) 0.727576(11) 0.720529(9) 0.02196(4) Uani 1 1 d . B .
O300 O 0.9629(4) 0.7778(4) 0.7159(3) 0.032(3) Uani 0.274(8) 1 d P B 1
H300 H 0.9509 0.8296 0.7306 0.049 Uiso 0.274(8) 1 calc PR B 1
H16 H 0.909(3) 0.789(3) 0.736(2) 0.044(11) Uiso 0.726(8) 1 d P B 2
H18 H 0.784(2) 0.662(2) 0.6941(16) 0.059(9) Uiso 1 1 d . . .
O301 O 0.5604(11) 0.7354(11) 0.5360(9) 0.115(10) Uiso 0.220(14) 1 d P . .
H301 H 0.5266 0.7738 0.5122 0.172 Uiso 0.220(14) 1 calc PR . .

loop_
_atom_site_aniso_label
_atom_site_aniso_U_11
_atom_site_aniso_U_22
_atom_site_aniso_U_33
_atom_site_aniso_U_23
_atom_site_aniso_U_13
_atom_site_aniso_U_12
Al1 0.0403(4) 0.0251(3) 0.0284(4) -0.0012(3) 0.0002(3) -0.0051(3)
Al2 0.0343(4) 0.0336(4) 0.0273(4) 0.0049(3) -0.0029(3) -0.0135(3)
Al3 0.0272(3) 0.0326(4) 0.0256(3) 0.0002(3) -0.0015(3) -0.0106(3)
Al4 0.0249(4) 0.0372(4) 0.0759(6) 0.0130(4) 0.0058(4) 0.0013(3)
C11 0.0353(12) 0.0257(11) 0.0269(11) -0.0102(9) -0.0076(9) 0.0008(9)
C12 0.0409(13) 0.0232(11) 0.0256(11) -0.0048(9) -0.0038(9) -0.0095(10)
C13 0.0316(12) 0.0269(11) 0.0228(11) -0.0069(8) -0.0045(9) -0.0066(9)
C14 0.0342(12) 0.0254(11) 0.0210(10) -0.0041(8) -0.0037(9) -0.0057(9)
C15 0.0318(12) 0.0357(12) 0.0226(11) -0.0124(9) 0.0002(9) -0.0072(10)
C16 0.0521(17) 0.0391(15) 0.0472(16) -0.0160(12) -0.0129(13) 0.0132(12)
C17 0.0671(19) 0.0309(13) 0.0445(16) 0.0014(11) -0.0065(13) -0.0183(13)
C18 0.0317(13) 0.0452(15) 0.0404(14) -0.0089(11) -0.0075(10) -0.0104(11)
C19 0.0525(16) 0.0354(13) 0.0314(13) 0.0024(10) -0.0083(11) -0.0092(12)
C20 0.0390(14) 0.0587(17) 0.0345(14) -0.0167(12) 0.0086(11) -0.0132(13)
C21 0.0282(12) 0.0454(14) 0.0295(12) -0.0035(10) 0.0002(9) -0.0185(10)
C22 0.0239(11) 0.0643(17) 0.0222(11) -0.0099(11) 0.0043(9) -0.0198(11)
C23 0.0208(11) 0.0511(15) 0.0319(12) -0.0178(11) 0.0032(9) -0.0056(10)
C24 0.0198(10) 0.0407(13) 0.0263(11) -0.0060(9) -0.0010(8) -0.0042(9)
C25 0.0217(11) 0.0393(13) 0.0233(11) -0.0094(9) 0.0008(8) -0.0092(9)
C26 0.0564(18) 0.0509(17) 0.0565(18) 0.0048(14) -0.0053(14) -0.0319(14)
C27 0.0367(15) 0.109(3) 0.0258(13) -0.0089(14) 0.0091(11) -0.0286(16)
C28 0.0355(15) 0.067(2) 0.0603(19) -0.0344(15) 0.0048(13) 0.0015(13)
C29 0.0345(13) 0.0477(15) 0.0394(14) 0.0042(11) -0.0086(11) -0.0015(11)
C30 0.0365(13) 0.0519(16) 0.0311(13) -0.0188(11) -0.0029(10) -0.0048(12)
C31 0.0294(11) 0.0242(11) 0.0236(11) -0.0035(8) 0.0049(8) -0.0125(9)
C32 0.0263(11) 0.0244(11) 0.0256(11) -0.0053(8) 0.0054(8) -0.0100(9)
C33 0.0363(12) 0.0235(11) 0.0222(11) -0.0051(8) 0.0066(9) -0.0125(9)
C34 0.0335(12) 0.0197(10) 0.0333(12) -0.0011(9) 0.0121(9) -0.0052(9)
C35 0.0269(11) 0.0255(11) 0.0348(12) 0.0056(9) 0.0007(9) -0.0080(9)
C36 0.0486(15) 0.0413(14) 0.0239(12) -0.0051(10) 0.0084(10) -0.0206(12)
C37 0.0268(12) 0.0417(14) 0.0473(15) -0.0092(11) 0.0085(10) -0.0126(10)
C38 0.0602(17) 0.0459(15) 0.0254(12) -0.0082(11) 0.0059(11) -0.0250(13)
C39 0.0437(15) 0.0311(13) 0.0568(17) -0.0034(12) 0.0304(13) -0.0015(11)
C40 0.0343(14) 0.0467(16) 0.0589(18) 0.0198(13) -0.0109(12) -0.0079(12)
C41 0.0287(11) 0.0291(11) 0.0161(10) 0.0031(8) 0.0030(8) -0.0036(9)
C42 0.0252(11) 0.0298(11) 0.0195(10) 0.0044(8) 0.0001(8) -0.0051(9)
C43 0.0285(11) 0.0273(11) 0.0236(11) 0.0052(9) 0.0023(9) -0.0017(9)
C44 0.0266(11) 0.0370(13) 0.0231(11) 0.0088(9) -0.0027(9) -0.0050(9)
C45 0.0309(12) 0.0316(12) 0.0173(10) 0.0036(8) 0.0002(8) -0.0071(9)
C46 0.0347(13) 0.0350(13) 0.0266(12) 0.0020(9) 0.0058(9) 0.0042(10)
C47 0.0302(12) 0.0439(14) 0.0360(13) 0.0061(11) -0.0049(10) -0.0115(11)
C48 0.0439(15) 0.0286(13) 0.0467(15) 0.0103(11) 0.0007(12) -0.0009(11)
C49 0.0357(14) 0.0543(17) 0.0451(15) 0.0166(13) -0.0148(11) -0.0051(12)
C50 0.0478(15) 0.0403(14) 0.0290(12) -0.0048(10) 0.0000(11) -0.0149(12)
C101 0.067(2) 0.080(3) 0.085(3) 0.019(2) 0.038(2) -0.0004(19)
C102 0.077(2) 0.0537(19) 0.059(2) 0.0264(15) -0.0111(17) -0.0229(17)
C103 0.0551(19) 0.0381(16) 0.093(3) 0.0222(16) -0.0337(18) -0.0046(14)
C104 0.0471(18) 0.069(2) 0.070(2) -0.0046(17) -0.0067(15) 0.0193(16)
C105 0.0485(17) 0.0376(15) 0.083(2) 0.0042(15) 0.0125(15) -0.0082(13)
C106 0.072(2) 0.0574(19) 0.0403(16) -0.0008(13) 0.0162(14) -0.0069(16)
C108 0.070(2) 0.0455(17) 0.062(2) -0.0011(14) -0.0176(16) -0.0201(15)
C109 0.082(3) 0.067(2) 0.080(3) -0.0355(19) -0.031(2) 0.0037(19)
C110 0.0493(17) 0.0370(15) 0.068(2) -0.0236(14) 0.0084(14) -0.0001(13)
C111 0.0487(16) 0.0267(13) 0.070(2) -0.0064(12) 0.0035(14) 0.0024(12)
C112 0.058(2) 0.0540(19) 0.075(2) -0.0043(16) -0.0242(17) 0.0077(15)
C201 0.0490(16) 0.0352(14) 0.0586(18) -0.0099(12) -0.0071(13) 0.0071(12)
C202 0.0578(19) 0.0316(15) 0.084(2) 0.0059(14) -0.0116(16) -0.0160(13)
C203 0.0443(18) 0.0435(18) 0.125(3) 0.0131(18) 0.0018(18) -0.0228(14)
C204 0.043(2) 0.097(3) 0.148(4) -0.021(3) 0.039(2) -0.019(2)
C205 0.0336(14) 0.0533(16) 0.0481(16) -0.0094(13) 0.0069(11) -0.0195(12)
C206 0.0544(17) 0.0446(16) 0.0412(15) 0.0117(12) 0.0047(13) 0.0018(13)
C207 0.072(2) 0.0460(17) 0.0439(17) -0.0004(13) -0.0230(15) 0.0113(15)
C208 0.063(2) 0.0476(19) 0.133(4) 0.015(2) -0.060(2) -0.0132(16)
C209 0.071(2) 0.0341(15) 0.071(2) -0.0119(14) -0.0153(17) 0.0113(14)
C210 0.0521(17) 0.0501(17) 0.0439(16) -0.0192(13) -0.0001(13) 0.0061(13)
C211 0.0511(17) 0.0648(19) 0.0334(14) -0.0030(13) 0.0068(12) 0.0061(14)
C212 0.0502(16) 0.0368(15) 0.0558(17) 0.0108(12) -0.0076(13) -0.0038(12)
Li1 0.038(2) 0.030(2) 0.034(2) -0.0019(16) 0.0043(17) -0.0002(17)
O1 0.0452(11) 0.0503(11) 0.0466(11) 0.0149(9) 0.0061(8) 0.0013(9)
O2 0.0454(11) 0.0343(10) 0.0497(11) 0.0026(8) 0.0018(8) 0.0062(8)
O3 0.0883(16) 0.0486(12) 0.0463(12) -0.0115(9) 0.0162(11) -0.0318(11)
O4 0.0495(11) 0.0390(10) 0.0555(12) -0.0213(9) -0.0086(9) 0.0042(8)
O5 0.0547(12) 0.0521(12) 0.0469(11) -0.0045(9) 0.0121(9) -0.0204(10)
O6 0.0435(10) 0.0318(9) 0.0502(11) -0.0041(8) -0.0033(8) -0.0033(8)
O11 0.0379(10) 0.0262(9) 0.0803(14) -0.0017(9) -0.0005(9) -0.0057(8)
O12 0.0371(11) 0.0575(13) 0.0849(16) -0.0046(11) 0.0146(10) -0.0189(9)
O13 0.0372(10) 0.0363(10) 0.0675(13) -0.0038(9) -0.0188(9) -0.0005(8)
O14 0.0314(9) 0.0348(9) 0.0354(9) 0.0020(7) -0.0028(7) -0.0070(7)
O15 0.0411(10) 0.0328(9) 0.0460(10) -0.0057(8) -0.0025(8) 0.0014(8)
O16 0.0396(9) 0.0319(9) 0.0335(9) 0.0016(7) 0.0012(7) -0.0010(7)
Ru1 0.02283(9) 0.02313(9) 0.01945(8) -0.00491(6) -0.00149(6) -0.00433(7)
Ru2 0.02126(9) 0.02784(9) 0.01711(8) -0.00553(6) 0.00253(6) -0.00816(7)
Ru3 0.02116(8) 0.02165(9) 0.01951(8) -0.00377(6) 0.00448(6) -0.00586(6)
Ru4 0.02493(9) 0.01994(9) 0.02074(8) 0.00059(6) 0.00220(6) -0.00188(7)
O300 0.015(4) 0.047(4) 0.035(4) 0.015(3) -0.014(2) -0.003(3)

loop_
_atom_type_symbol
_atom_type_description
_atom_type_scat_dispersion_real
_atom_type_scat_dispersion_imag
_atom_type_scat_source
C C 0.0033 0.0016 'International Tables Vol C Tables 4.2.6.8 and 6.1.1.4'
H H 0.0000 0.0000 'International Tables Vol C Tables 4.2.6.8 and 6.1.1.4'
Li Li -0.0003 0.0001 'International Tables Vol C Tables 4.2.6.8 and 6.1.1.4'
O O 0.0106 0.0060 'International Tables Vol C Tables 4.2.6.8 and 6.1.1.4'
Ru Ru -1.2594 0.8363 'International Tables Vol C Tables 4.2.6.8 and 6.1.1.4'
Al Al 0.0645 0.0514 'International Tables Vol C Tables 4.2.6.8 and 6.1.1.4'

loop_
_geom_angle_atom_site_label_1
_geom_angle_atom_site_label_2
_geom_angle_atom_site_label_3
_geom_angle
Ru2 Al1 Ru1 75.053(19)
Ru2 Al1 H3 99.1(9)
Ru1 Al1 H3 35.7(9)
Ru2 Al1 H4 37.4(9)
Ru1 Al1 H4 97.9(9)
H3 Al1 H4 102.8(13)
Ru2 Al1 H1 111.9(8)
Ru1 Al1 H1 115.7(8)
H3 Al1 H1 129.0(12)
H4 Al1 H1 126.6(12)
Ru2 Al1 H2 129.3(7)
Ru1 Al1 H2 123.8(7)
H3 Al1 H2 88.2(11)
H4 Al1 H2 92.0(11)
H1 Al1 H2 100.7(11)
Ru1 Al2 Ru2 74.990(19)
Ru1 Al2 H7 36.7(8)
Ru2 Al2 H7 96.7(8)
Ru1 Al2 H8 98.0(9)
Ru2 Al2 H8 36.0(9)
H7 Al2 H8 100.2(12)
Ru1 Al2 H5 110.9(8)
Ru2 Al2 H5 110.6(8)
H7 Al2 H5 129.7(12)
H8 Al2 H5 126.8(12)
Ru1 Al2 H6 127.1(7)
Ru2 Al2 H6 129.3(7)
H7 Al2 H6 90.5(11)
H8 Al2 H6 93.3(11)
H5 Al2 H6 102.3(11)
O301 Al3 Ru4 132.7(5)
O301 Al3 Ru3 131.7(6)
Ru4 Al3 Ru3 74.887(18)
O301 Al3 H13 97.7(12)
Ru4 Al3 H13 35.1(10)
Ru3 Al3 H13 97.7(10)
O301 Al3 H11 93.4(11)
Ru4 Al3 H11 112.6(9)
Ru3 Al3 H11 112.3(9)
H13 Al3 H11 127.2(14)
O301 Al3 H14 94.8(10)
Ru4 Al3 H14 98.8(9)
Ru3 Al3 H14 37.1(9)
H13 Al3 H14 102.9(13)
H11 Al3 H14 127.4(13)
O300 Al4 Ru4 132.7(2)
O300 Al4 Ru3 114.89(19)
Ru4 Al4 Ru3 75.06(2)
O300 Al4 H15 80.6(11)
Ru4 Al4 H15 127.1(11)
Ru3 Al4 H15 134.4(10)
O300 Al4 H17 114.6(10)
Ru4 Al4 H17 99.4(9)
Ru3 Al4 H17 35.6(9)
H15 Al4 H17 98.8(14)
O300 Al4 H16 29.0(18)
Ru4 Al4 H16 104.5(18)
Ru3 Al4 H16 105.7(15)
H15 Al4 H16 105(2)
H17 Al4 H16 124.1(17)
O300 Al4 H18 136.4(10)
Ru4 Al4 H18 37.4(9)
Ru3 Al4 H18 102.2(9)
H15 Al4 H18 89.7(15)
H17 Al4 H18 108.9(14)
H16 Al4 H18 120.7(19)
C12 C11 C15 107.62(19)
C12 C11 C16 125.6(2)
C15 C11 C16 126.2(2)
C12 C11 Ru1 69.68(12)
C15 C11 Ru1 71.68(12)
C16 C11 Ru1 130.65(16)
C11 C12 C13 108.62(19)
C11 C12 C17 125.4(2)
C13 C12 C17 125.8(2)
C11 C12 Ru1 73.20(12)
C13 C12 Ru1 69.35(12)
C17 C12 Ru1 127.22(16)
C12 C13 C14 107.18(19)
C12 C13 C18 126.6(2)
C14 C13 C18 125.8(2)
C12 C13 Ru1 72.39(12)
C14 C13 Ru1 72.84(12)
C18 C13 Ru1 126.01(15)
C15 C14 C13 108.39(19)
C15 C14 C19 124.9(2)
C13 C14 C19 126.4(2)
C15 C14 Ru1 73.19(12)
C13 C14 Ru1 68.88(12)
C19 C14 Ru1 129.16(16)
C14 C15 C11 108.15(19)
C14 C15 C20 124.9(2)
C11 C15 C20 126.6(2)
C14 C15 Ru1 70.00(12)
C11 C15 Ru1 71.09(12)
C20 C15 Ru1 130.26(15)
C11 C16 H16A 109.5
C11 C16 H16B 109.5
H16A C16 H16B 109.5
C11 C16 H16C 109.5
H16A C16 H16C 109.5
H16B C16 H16C 109.5
C12 C17 H17A 109.5
C12 C17 H17B 109.5
H17A C17 H17B 109.5
C12 C17 H17C 109.5
H17A C17 H17C 109.5
H17B C17 H17C 109.5
C13 C18 H18A 109.5
C13 C18 H18B 109.5
H18A C18 H18B 109.5
C13 C18 H18C 109.5
H18A C18 H18C 109.5
H18B C18 H18C 109.5
C14 C19 H19A 109.5
C14 C19 H19B 109.5
H19A C19 H19B 109.5
C14 C19 H19C 109.5
H19A C19 H19C 109.5
H19B C19 H19C 109.5
C15 C20 H20A 109.5
C15 C20 H20B 109.5
H20A C20 H20B 109.5
C15 C20 H20C 109.5
H20A C20 H20C 109.5
H20B C20 H20C 109.5
C22 C21 C25 108.1(2)
C22 C21 C26 126.2(2)
C25 C21 C26 125.6(2)
C22 C21 Ru2 72.48(13)
C25 C21 Ru2 70.00(12)
C26 C21 Ru2 126.14(18)
C21 C22 C23 108.1(2)
C21 C22 C27 125.3(3)
C23 C22 C27 126.4(2)
C21 C22 Ru2 70.12(12)
C23 C22 Ru2 71.65(12)
C27 C22 Ru2 128.62(16)
C24 C23 C22 108.0(2)
C24 C23 C28 124.8(2)
C22 C23 C28 127.0(2)
C24 C23 Ru2 70.37(12)
C22 C23 Ru2 70.90(13)
C28 C23 Ru2 128.91(17)
C23 C24 C25 108.4(2)
C23 C24 C29 125.3(2)
C25 C24 C29 126.3(2)
C23 C24 Ru2 72.49(13)
C25 C24 Ru2 69.64(12)
C29 C24 Ru2 125.72(16)
C24 C25 C21 107.46(19)
C24 C25 C30 126.5(2)
C21 C25 C30 125.5(2)
C24 C25 Ru2 72.27(12)
C21 C25 Ru2 71.63(12)
C30 C25 Ru2 127.52(15)
C21 C26 H26A 109.5
C21 C26 H26B 109.5
H26A C26 H26B 109.5
C21 C26 H26C 109.5
H26A C26 H26C 109.5
H26B C26 H26C 109.5
C22 C27 H27A 109.5
C22 C27 H27B 109.5
H27A C27 H27B 109.5
C22 C27 H27C 109.5
H27A C27 H27C 109.5
H27B C27 H27C 109.5
C23 C28 H28A 109.5
C23 C28 H28B 109.5
H28A C28 H28B 109.5
C23 C28 H28C 109.5
H28A C28 H28C 109.5
H28B C28 H28C 109.5
C24 C29 H29A 109.5
C24 C29 H29B 109.5
H29A C29 H29B 109.5
C24 C29 H29C 109.5
H29A C29 H29C 109.5
H29B C29 H29C 109.5
C25 C30 H30A 109.5
C25 C30 H30B 109.5
H30A C30 H30B 109.5
C25 C30 H30C 109.5
H30A C30 H30C 109.5
H30B C30 H30C 109.5
C32 C31 C35 107.19(18)
C32 C31 C36 125.7(2)
C35 C31 C36 126.6(2)
C32 C31 Ru3 71.80(12)
C35 C31 Ru3 72.15(12)
C36 C31 Ru3 127.45(15)
C33 C32 C31 108.73(19)
C33 C32 C37 125.6(2)
C31 C32 C37 125.52(19)
C33 C32 Ru3 73.03(12)
C31 C32 Ru3 70.01(11)
C37 C32 Ru3 126.16(16)
C32 C33 C34 107.45(19)
C32 C33 C38 125.1(2)
C34 C33 C38 127.1(2)
C32 C33 Ru3 69.67(11)
C34 C33 Ru3 70.58(12)
C38 C33 Ru3 130.59(16)
C35 C34 C33 108.47(18)
C35 C34 C39 125.7(2)
C33 C34 C39 125.5(2)
C35 C34 Ru3 70.76(12)
C33 C34 Ru3 72.03(12)
C39 C34 Ru3 128.17(15)
C34 C35 C31 108.13(19)
C34 C35 C40 125.5(2)
C31 C35 C40 126.3(2)
C34 C35 Ru3 71.93(12)
C31 C35 Ru3 69.64(12)
C40 C35 Ru3 126.88(16)
C31 C36 H36A 109.5
C31 C36 H36B 109.5
H36A C36 H36B 109.5
C31 C36 H36C 109.5
H36A C36 H36C 109.5
H36B C36 H36C 109.5
C32 C37 H37A 109.5
C32 C37 H37B 109.5
H37A C37 H37B 109.5
C32 C37 H37C 109.5
H37A C37 H37C 109.5
H37B C37 H37C 109.5
C33 C38 H38A 109.5
C33 C38 H38B 109.5
H38A C38 H38B 109.5
C33 C38 H38C 109.5
H38A C38 H38C 109.5
H38B C38 H38C 109.5
C34 C39 H39A 109.5
C34 C39 H39B 109.5
H39A C39 H39B 109.5
C34 C39 H39C 109.5
H39A C39 H39C 109.5
H39B C39 H39C 109.5
C35 C40 H40A 109.5
C35 C40 H40B 109.5
H40A C40 H40B 109.5
C35 C40 H40C 109.5
H40A C40 H40C 109.5
H40B C40 H40C 109.5
C42 C41 C45 107.39(18)
C42 C41 C46 125.1(2)
C45 C41 C46 127.1(2)
C42 C41 Ru4 69.20(12)
C45 C41 Ru4 71.65(12)
C46 C41 Ru4 129.80(14)
C41 C42 C43 108.52(18)
C41 C42 C47 125.2(2)
C43 C42 C47 126.1(2)
C41 C42 Ru4 73.44(12)
C43 C42 Ru4 69.76(12)
C47 C42 Ru4 126.64(15)
C42 C43 C44 107.71(19)
C42 C43 C48 126.5(2)
C44 C43 C48 125.4(2)
C42 C43 Ru4 71.91(12)
C44 C43 Ru4 72.94(12)
C48 C43 Ru4 126.72(16)
C45 C44 C43 108.15(19)
C45 C44 C49 125.2(2)
C43 C44 C49 126.2(2)
C45 C44 Ru4 73.04(12)
C43 C44 Ru4 68.90(12)
C49 C44 Ru4 129.99(17)
C44 C45 C41 108.22(19)
C44 C45 C50 124.7(2)
C41 C45 C50 126.7(2)
C44 C45 Ru4 70.02(12)
C41 C45 Ru4 70.97(12)
C50 C45 Ru4 129.62(15)
C41 C46 H46A 109.5
C41 C46 H46B 109.5
H46A C46 H46B 109.5
C41 C46 H46C 109.5
H46A C46 H46C 109.5
H46B C46 H46C 109.5
C42 C47 H47A 109.5
C42 C47 H47B 109.5
H47A C47 H47B 109.5
C42 C47 H47C 109.5
H47A C47 H47C 109.5
H47B C47 H47C 109.5
C43 C48 H48A 109.5
C43 C48 H48B 109.5
H48A C48 H48B 109.5
C43 C48 H48C 109.5
H48A C48 H48C 109.5
H48B C48 H48C 109.5
C44 C49 H49A 109.5
C44 C49 H49B 109.5
H49A C49 H49B 109.5
C44 C49 H49C 109.5
H49A C49 H49C 109.5
H49B C49 H49C 109.5
C45 C50 H50A 109.5
C45 C50 H50B 109.5
H50A C50 H50B 109.5
C45 C50 H50C 109.5
H50A C50 H50C 109.5
H50B C50 H50C 109.5
O1 C101 H10A 109.5
O1 C101 H10B 109.5
H10A C101 H10B 109.5
O1 C101 H10C 109.5
H10A C101 H10C 109.5
H10B C101 H10C 109.5
O1 C102 C103 109.3(2)
O1 C102 H10D 109.8
C103 C102 H10D 109.8
O1 C102 H10E 109.8
C103 C102 H10E 109.8
H10D C102 H10E 108.3
O2 C103 C102 109.3(2)
O2 C103 H10F 109.8
C102 C103 H10F 109.8
O2 C103 H10G 109.8
C102 C103 H10G 109.8
H10F C103 H10G 108.3
O2 C104 H10H 109.5
O2 C104 H10I 109.5
H10H C104 H10I 109.5
O2 C104 H10J 109.5
H10H C104 H10J 109.5
H10I C104 H10J 109.5
O5 C105 H10K 109.5
O5 C105 H10L 109.5
H10K C105 H10L 109.5
O5 C105 H10M 109.5
H10K C105 H10M 109.5
H10L C105 H10M 109.5
O5 C106 C107 111.2(4)
O5 C106 C117 111.7(3)
C107 C106 C117 30.1(3)
O5 C106 H161 109.4
C107 C106 H161 109.4
C117 C106 H161 131.3
O5 C106 H162 109.4
C107 C106 H162 109.4
C117 C106 H162 81.6
H161 C106 H162 108.0
O5 C106 H163 109.3
C107 C106 H163 81.9
C117 C106 H163 109.3
H161 C106 H163 30.5
H162 C106 H163 131.7
O5 C106 H164 109.3
C107 C106 H164 131.9
C117 C106 H164 109.3
H161 C106 H164 79.7
H162 C106 H164 30.7
H163 C106 H164 107.9
O3 C107 C106 116.6(5)
O3 C107 H171 108.1
C106 C107 H171 108.1
O3 C107 H172 108.1
C106 C107 H172 108.1
H171 C107 H172 107.3
O3 C117 C106 110.2(4)
O3 C117 H11A 109.6
C106 C117 H11A 109.6
O3 C117 H11B 109.6
C106 C117 H11B 109.6
H11A C117 H11B 108.1
O3 C108 H10R 109.5
O3 C108 H10S 109.5
H10R C108 H10S 109.5
O3 C108 H10T 109.5
H10R C108 H10T 109.5
H10S C108 H10T 109.5
O4 C109 H10U 109.5
O4 C109 H10V 109.5
H10U C109 H10V 109.5
O4 C109 H10W 109.5
H10U C109 H10W 109.5
H10V C109 H10W 109.5
O4 C110 C111 108.7(2)
O4 C110 H110 110.0
C111 C110 H110 110.0
O4 C110 H111 110.0
C111 C110 H111 110.0
H110 C110 H111 108.3
O6 C111 C110 108.3(2)
O6 C111 H11C 110.0
C110 C111 H11C 110.0
O6 C111 H11D 110.0
C110 C111 H11D 110.0
H11C C111 H11D 108.4
O6 C112 H11E 109.5
O6 C112 H11F 109.5
H11E C112 H11F 109.5
O6 C112 H11G 109.5
H11E C112 H11G 109.5
H11F C112 H11G 109.5
O11 C201 H20D 109.5
O11 C201 H20E 109.5
H20D C201 H20E 109.5
O11 C201 H20F 109.5
H20D C201 H20F 109.5
H20E C201 H20F 109.5
O11 C202 C203 110.7(2)
O11 C202 H20G 109.5
C203 C202 H20G 109.5
O11 C202 H20H 109.5
C203 C202 H20H 109.5
H20G C202 H20H 108.1
O12 C203 C202 110.2(2)
O12 C203 H20I 109.6
C202 C203 H20I 109.6
O12 C203 H20J 109.6
C202 C203 H20J 109.6
H20I C203 H20J 108.1
O12 C204 H20K 109.5
O12 C204 H20L 109.5
H20K C204 H20L 109.5
O12 C204 H20M 109.5
H20K C204 H20M 109.5
H20L C204 H20M 109.5
O14 C205 H20N 109.5
O14 C205 H20O 109.5
H20N C205 H20O 109.5
O14 C205 H20P 109.5
H20N C205 H20P 109.5
H20O C205 H20P 109.5
O14 C206 C207 107.8(2)
O14 C206 H20Q 110.1
C207 C206 H20Q 110.1
O14 C206 H20R 110.1
C207 C206 H20R 110.1
H20Q C206 H20R 108.5
O13 C207 C206 108.4(2)
O13 C207 H20S 110.0
C206 C207 H20S 110.0
O13 C207 H20T 110.0
C206 C207 H20T 110.0
H20S C207 H20T 108.4
O13 C208 H20U 109.5
O13 C208 H20V 109.5
H20U C208 H20V 109.5
O13 C208 H20W 109.5
H20U C208 H20W 109.5
H20V C208 H20W 109.5
O15 C209 H209 109.5
O15 C209 H210 109.5
H209 C209 H210 109.5
O15 C209 H211 109.5
H209 C209 H211 109.5
H210 C209 H211 109.5
O15 C210 C211 108.4(2)
O15 C210 H21A 110.0
C211 C210 H21A 110.0
O15 C210 H21B 110.0
C211 C210 H21B 110.0
H21A C210 H21B 108.4
O16 C211 C210 107.2(2)
O16 C211 H21C 110.3
C210 C211 H21C 110.3
O16 C211 H21D 110.3
C210 C211 H21D 110.3
H21C C211 H21D 108.5
O16 C212 H21E 109.5
O16 C212 H21F 109.5
H21E C212 H21F 109.5
O16 C212 H21G 109.5
H21E C212 H21G 109.5
H21F C212 H21G 109.5
O5 Li1 O4 94.07(18)
O5 Li1 O1 161.6(2)
O4 Li1 O1 102.15(18)
O5 Li1 O6 101.09(18)
O4 Li1 O6 78.35(15)
O1 Li1 O6 90.64(17)
O5 Li1 O2 94.29(18)
O4 Li1 O2 91.00(17)
O1 Li1 O2 77.09(15)
O6 Li1 O2 161.8(2)
O5 Li1 O3 74.88(15)
O4 Li1 O3 166.6(2)
O1 Li1 O3 90.01(17)
O6 Li1 O3 96.04(18)
O2 Li1 O3 97.33(17)
O14 Li2 O15 99.60(18)
O14 Li2 O11 93.05(17)
O15 Li2 O11 167.3(2)
O14 Li2 O12 168.4(2)
O15 Li2 O12 91.01(17)
O11 Li2 O12 76.38(16)
O14 Li2 O16 93.00(17)
O15 Li2 O16 78.05(15)
O11 Li2 O16 101.36(18)
O12 Li2 O16 93.73(17)
O14 Li2 O13 76.75(15)
O15 Li2 O13 93.29(17)
O11 Li2 O13 89.65(17)
O12 Li2 O13 98.16(18)
O16 Li2 O13 165.4(2)
C102 O1 C101 114.3(3)
C102 O1 Li1 112.4(2)
C101 O1 Li1 126.3(2)
C103 O2 C104 113.8(2)
C103 O2 Li1 109.00(19)
C104 O2 Li1 122.3(2)
C107 O3 C117 33.0(3)
C107 O3 C108 120.4(4)
C117 O3 C108 115.3(3)
C107 O3 Li1 111.5(4)
C117 O3 Li1 114.4(3)
C108 O3 Li1 126.7(2)
C109 O4 C110 112.0(2)
C109 O4 Li1 129.1(2)
C110 O4 Li1 113.21(19)
C106 O5 C105 112.3(2)
C106 O5 Li1 118.2(2)
C105 O5 Li1 129.5(2)
C112 O6 C111 111.9(2)
C112 O6 Li1 124.2(2)
C111 O6 Li1 105.69(18)
C201 O11 C202 113.1(2)
C201 O11 Li2 125.37(19)
C202 O11 Li2 113.9(2)
C203 O12 C204 114.2(3)
C203 O12 Li2 113.6(2)
C204 O12 Li2 126.8(2)
C207 O13 C208 112.4(3)
C207 O13 Li2 106.16(18)
C208 O13 Li2 122.7(2)
C206 O14 C205 111.9(2)
C206 O14 Li2 115.60(19)
C205 O14 Li2 124.12(18)
C209 O15 C210 112.0(2)
C209 O15 Li2 124.5(2)
C210 O15 Li2 111.98(18)
C211 O16 C212 112.9(2)
C211 O16 Li2 107.95(18)
C212 O16 Li2 123.48(19)
C13 Ru1 C12 38.26(8)
C13 Ru1 C14 38.28(8)
C12 Ru1 C14 62.97(8)
C13 Ru1 C11 63.23(8)
C12 Ru1 C11 37.12(8)
C14 Ru1 C11 62.28(8)
C13 Ru1 C15 62.99(8)
C12 Ru1 C15 62.23(8)
C14 Ru1 C15 36.81(8)
C11 Ru1 C15 37.23(8)
C13 Ru1 Al2 130.32(6)
C12 Ru1 Al2 99.76(6)
C14 Ru1 Al2 161.68(6)
C11 Ru1 Al2 100.51(6)
C15 Ru1 Al2 131.39(6)
C13 Ru1 Al1 126.46(6)
C12 Ru1 Al1 162.16(6)
C14 Ru1 Al1 99.21(6)
C11 Ru1 Al1 137.14(6)
C15 Ru1 Al1 104.51(6)
Al2 Ru1 Al1 98.05(2)
C13 Ru1 Ru2 176.02(6)
C12 Ru1 Ru2 141.93(6)
C14 Ru1 Ru2 137.96(6)
C11 Ru1 Ru2 114.65(6)
C15 Ru1 Ru2 113.19(6)
Al2 Ru1 Ru2 52.747(16)
Al1 Ru1 Ru2 52.388(16)
C13 Ru1 H3 94.7(11)
C12 Ru1 H3 129.5(11)
C14 Ru1 H3 92.0(11)
C11 Ru1 H3 154.0(11)
C15 Ru1 H3 122.0(11)
Al2 Ru1 H3 104.5(10)
Al1 Ru1 H3 45.3(11)
Ru2 Ru1 H3 86.5(11)
C13 Ru1 H9 150.2(13)
C12 Ru1 H9 123.8(13)
C14 Ru1 H9 118.7(12)
C11 Ru1 H9 90.3(13)
C15 Ru1 H9 87.9(13)
Al2 Ru1 H9 64.4(12)
Al1 Ru1 H9 64.0(13)
Ru2 Ru1 H9 26.4(13)
H3 Ru1 H9 106.7(17)
C13 Ru1 H7 100.3(10)
C12 Ru1 H7 93.4(10)
C14 Ru1 H7 136.2(10)
C11 Ru1 H7 120.4(10)
C15 Ru1 H7 155.4(10)
Al2 Ru1 H7 45.2(9)
Al1 Ru1 H7 100.0(10)
Ru2 Ru1 H7 83.7(10)
H3 Ru1 H7 74.8(14)
H9 Ru1 H7 105.1(16)
C25 Ru2 C21 38.36(8)
C25 Ru2 C24 38.09(8)
C21 Ru2 C24 63.30(9)
C25 Ru2 C22 63.30(8)
C21 Ru2 C22 37.40(9)
C24 Ru2 C22 62.62(9)
C25 Ru2 C23 63.09(8)
C21 Ru2 C23 62.75(9)
C24 Ru2 C23 37.13(8)
C22 Ru2 C23 37.46(10)
C25 Ru2 Al1 130.29(6)
C21 Ru2 Al1 99.26(7)
C24 Ru2 Al1 161.50(6)
C22 Ru2 Al1 100.01(7)
C23 Ru2 Al1 131.01(7)
C25 Ru2 Al2 127.70(6)
C21 Ru2 Al2 162.69(7)
C24 Ru2 Al2 99.43(6)
C22 Ru2 Al2 135.48(7)
C23 Ru2 Al2 103.26(7)
Al1 Ru2 Al2 97.77(2)
C25 Ru2 Ru1 174.74(6)
C21 Ru2 Ru1 140.25(6)
C24 Ru2 Ru1 137.66(6)
C22 Ru2 Ru1 112.66(6)
C23 Ru2 Ru1 111.65(6)
Al1 Ru2 Ru1 52.559(16)
Al2 Ru2 Ru1 52.262(16)
C25 Ru2 H4 100.2(11)
C21 Ru2 H4 93.2(11)
C24 Ru2 H4 135.8(11)
C22 Ru2 H4 120.6(11)
C23 Ru2 H4 155.8(11)
Al1 Ru2 H4 45.8(11)
Al2 Ru2 H4 100.9(11)
Ru1 Ru2 H4 84.7(11)
C25 Ru2 H9 146.0(14)
C21 Ru2 H9 119.7(14)
C24 Ru2 H9 116.3(14)
C22 Ru2 H9 85.8(14)
C23 Ru2 H9 84.0(14)
Al1 Ru2 H9 65.5(14)
Al2 Ru2 H9 65.4(14)
Ru1 Ru2 H9 28.9(14)
H4 Ru2 H9 107.9(18)
C25 Ru2 H8 99.9(10)
C21 Ru2 H8 134.8(10)
C24 Ru2 H8 94.9(10)
C22 Ru2 H8 157.6(10)
C23 Ru2 H8 123.0(10)
Al1 Ru2 H8 102.3(10)
Al2 Ru2 H8 42.6(10)
Ru1 Ru2 H8 83.0(10)
H4 Ru2 H8 75.1(14)
H9 Ru2 H8 105.3(17)
C31 Ru3 C32 38.19(8)
C31 Ru3 C35 38.21(8)
C32 Ru3 C35 63.12(8)
C31 Ru3 C34 63.34(8)
C32 Ru3 C34 62.66(8)
C35 Ru3 C34 37.30(8)
C31 Ru3 C33 63.27(8)
C32 Ru3 C33 37.30(7)
C35 Ru3 C33 62.57(8)
C34 Ru3 C33 37.38(8)
C31 Ru3 Al4 132.02(6)
C32 Ru3 Al4 102.18(6)
C35 Ru3 Al4 164.54(6)
C34 Ru3 Al4 133.36(7)
C33 Ru3 Al4 103.08(6)
C31 Ru3 Al3 126.29(6)
C32 Ru3 Al3 160.78(6)
C35 Ru3 Al3 97.69(6)
C34 Ru3 Al3 101.81(6)
C33 Ru3 Al3 134.54(6)
Al4 Ru3 Al3 96.82(2)
C31 Ru3 Ru4 174.00(6)
C32 Ru3 Ru4 141.16(6)
C35 Ru3 Ru4 136.42(6)
C34 Ru3 Ru4 110.73(5)
C33 Ru3 Ru4 112.84(5)
Al4 Ru3 Ru4 52.305(18)
Al3 Ru3 Ru4 52.531(15)
C31 Ru3 H19 148.1(11)
C32 Ru3 H19 119.8(11)
C35 Ru3 H19 119.3(11)
C34 Ru3 H19 86.5(11)
C33 Ru3 H19 86.7(11)
Al4 Ru3 H19 62.3(11)
Al3 Ru3 H19 67.1(11)
Ru4 Ru3 H19 26.8(11)
C31 Ru3 H14 98.1(10)
C32 Ru3 H14 133.0(10)
C35 Ru3 H14 93.4(10)
C34 Ru3 H14 122.2(10)
C33 Ru3 H14 156.0(10)
Al4 Ru3 H14 100.7(10)
Al3 Ru3 H14 43.8(10)
Ru4 Ru3 H14 84.3(10)
H19 Ru3 H14 107.2(15)
C31 Ru3 H17 102.3(10)
C32 Ru3 H17 93.6(11)
C35 Ru3 H17 138.6(10)
C34 Ru3 H17 155.5(11)
C33 Ru3 H17 119.3(11)
Al4 Ru3 H17 41.4(10)
Al3 Ru3 H17 102.7(11)
Ru4 Ru3 H17 83.5(10)
H19 Ru3 H17 101.8(15)
H14 Ru3 H17 77.8(15)
C43 Ru4 C42 38.33(8)
C43 Ru4 C44 38.16(8)
C42 Ru4 C44 63.25(8)
C43 Ru4 C41 63.30(8)
C42 Ru4 C41 37.36(8)
C44 Ru4 C41 62.55(8)
C43 Ru4 C45 62.93(8)
C42 Ru4 C45 62.54(8)
C44 Ru4 C45 36.94(8)
C41 Ru4 C45 37.38(8)
C43 Ru4 Al4 123.39(6)
C42 Ru4 Al4 161.19(6)
C44 Ru4 Al4 99.20(6)
C41 Ru4 Al4 142.30(6)
C45 Ru4 Al4 108.16(6)
C43 Ru4 Al3 134.06(6)
C42 Ru4 Al3 101.33(6)
C44 Ru4 Al3 161.20(6)
C41 Ru4 Al3 98.71(5)
C45 Ru4 Al3 127.78(6)
Al4 Ru4 Al3 97.15(3)
C43 Ru4 Ru3 172.91(6)
C42 Ru4 Ru3 144.76(6)
C44 Ru4 Ru3 134.77(6)
C41 Ru4 Ru3 115.62(5)
C45 Ru4 Ru3 111.62(5)
Al4 Ru4 Ru3 52.631(18)
Al3 Ru4 Ru3 52.582(15)
C43 Ru4 H13 101.9(12)
C42 Ru4 H13 89.8(12)
C44 Ru4 H13 139.3(12)
C41 Ru4 H13 114.1(12)
C45 Ru4 H13 150.7(12)
Al4 Ru4 H13 101.1(12)
Al3 Ru4 H13 44.4(12)
Ru3 Ru4 H13 84.9(12)
C43 Ru4 H19 148.4(11)
C42 Ru4 H19 129.1(11)
C44 Ru4 H19 113.4(11)
C41 Ru4 H19 93.5(11)
C45 Ru4 H19 85.6(11)
Al4 Ru4 H19 62.2(11)
Al3 Ru4 H19 66.8(11)
Ru3 Ru4 H19 26.2(11)
H13 Ru4 H19 107.3(17)
C43 Ru4 H18 92.6(11)
C42 Ru4 H18 126.0(11)
C44 Ru4 H18 92.6(11)
C41 Ru4 H18 153.9(11)
C45 Ru4 H18 124.3(11)
Al4 Ru4 H18 43.6(11)
Al3 Ru4 H18 105.6(11)
Ru3 Ru4 H18 87.1(11)
H13 Ru4 H18 78.8(16)
H19 Ru4 H18 104.4(16)
Al4 O300 H300 109.5
Al4 O300 H16 60(3)
H300 O300 H16 64.3
Al3 O301 H301 109.5

loop_
_geom_bond_atom_site_label_1
_geom_bond_atom_site_label_2
_geom_bond_distance
Al1 Ru2 2.5733(7)
Al1 Ru1 2.5792(7)
Al1 H3 1.86(3)
Al1 H4 1.86(3)
Al1 H1 1.67(2)
Al1 H2 1.74(2)
Al2 Ru1 2.5697(7)
Al2 Ru2 2.5864(7)
Al2 H7 1.84(3)
Al2 H8 1.78(3)
Al2 H5 1.60(2)
Al2 H6 1.72(2)
Al3 O301 1.807(16)
Al3 Ru4 2.5808(7)
Al3 Ru3 2.5825(7)
Al3 H13 1.84(3)
Al3 H11 1.57(3)
Al3 H14 1.81(3)
Al4 O300 1.839(6)
Al4 Ru4 2.5708(8)
Al4 Ru3 2.5821(8)
Al4 H15 1.66(3)
Al4 H17 1.75(3)
Al4 H16 1.59(4)
Al4 H18 1.79(3)
C11 C12 1.420(3)
C11 C15 1.441(3)
C11 C16 1.495(3)
C11 Ru1 2.253(2)
C12 C13 1.434(3)
C12 C17 1.504(3)
C12 Ru1 2.207(2)
C13 C14 1.439(3)
C13 C18 1.498(3)
C13 Ru1 2.166(2)
C14 C15 1.415(3)
C14 C19 1.496(3)
C14 Ru1 2.219(2)
C15 C20 1.500(3)
C15 Ru1 2.261(2)
C16 H16A 0.9800
C16 H16B 0.9800
C16 H16C 0.9800
C17 H17A 0.9800
C17 H17B 0.9800
C17 H17C 0.9800
C18 H18A 0.9800
C18 H18B 0.9800
C18 H18C 0.9800
C19 H19A 0.9800
C19 H19B 0.9800
C19 H19C 0.9800
C20 H20A 0.9800
C20 H20B 0.9800
C20 H20C 0.9800
C21 C22 1.423(3)
C21 C25 1.441(3)
C21 C26 1.497(4)
C21 Ru2 2.204(2)
C22 C23 1.438(4)
C22 C27 1.507(3)
C22 Ru2 2.235(2)
C23 C24 1.421(3)
C23 C28 1.496(4)
C23 Ru2 2.245(2)
C24 C25 1.436(3)
C24 C29 1.497(3)
C24 Ru2 2.217(2)
C25 C30 1.499(3)
C25 Ru2 2.182(2)
C26 H26A 0.9800
C26 H26B 0.9800
C26 H26C 0.9800
C27 H27A 0.9800
C27 H27B 0.9800
C27 H27C 0.9800
C28 H28A 0.9800
C28 H28B 0.9800
C28 H28C 0.9800
C29 H29A 0.9800
C29 H29B 0.9800
C29 H29C 0.9800
C30 H30A 0.9800
C30 H30B 0.9800
C30 H30C 0.9800
C31 C32 1.436(3)
C31 C35 1.441(3)
C31 C36 1.499(3)
C31 Ru3 2.183(2)
C32 C33 1.426(3)
C32 C37 1.496(3)
C32 Ru3 2.207(2)
C33 C34 1.437(3)
C33 C38 1.493(3)
C33 Ru3 2.251(2)
C34 C35 1.423(3)
C34 C39 1.503(3)
C34 Ru3 2.232(2)
C35 C40 1.497(3)
C35 Ru3 2.217(2)
C36 H36A 0.9800
C36 H36B 0.9800
C36 H36C 0.9800
C37 H37A 0.9800
C37 H37B 0.9800
C37 H37C 0.9800
C38 H38A 0.9800
C38 H38B 0.9800
C38 H38C 0.9800
C39 H39A 0.9800
C39 H39B 0.9800
C39 H39C 0.9800
C40 H40A 0.9800
C40 H40B 0.9800
C40 H40C 0.9800
C41 C42 1.427(3)
C41 C45 1.447(3)
C41 C46 1.497(3)
C41 Ru4 2.254(2)
C42 C43 1.434(3)
C42 C47 1.497(3)
C42 Ru4 2.198(2)
C43 C44 1.437(3)
C43 C48 1.500(3)
C43 Ru4 2.170(2)
C44 C45 1.422(3)
C44 C49 1.501(3)
C44 Ru4 2.223(2)
C45 C50 1.491(3)
C45 Ru4 2.263(2)
C46 H46A 0.9800
C46 H46B 0.9800
C46 H46C 0.9800
C47 H47A 0.9800
C47 H47B 0.9800
C47 H47C 0.9800
C48 H48A 0.9800
C48 H48B 0.9800
C48 H48C 0.9800
C49 H49A 0.9800
C49 H49B 0.9800
C49 H49C 0.9800
C50 H50A 0.9800
C50 H50B 0.9800
C50 H50C 0.9800
C101 O1 1.431(4)
C101 H10A 0.9800
C101 H10B 0.9800
C101 H10C 0.9800
C102 O1 1.400(4)
C102 C103 1.480(5)
C102 H10D 0.9900
C102 H10E 0.9900
C103 O2 1.401(3)
C103 H10F 0.9900
C103 H10G 0.9900
C104 O2 1.410(4)
C104 H10H 0.9800
C104 H10I 0.9800
C104 H10J 0.9800
C105 O5 1.422(3)
C105 H10K 0.9800
C105 H10L 0.9800
C105 H10M 0.9800
C106 O5 1.399(3)
C106 C107 1.423(8)
C106 C117 1.502(6)
C106 H161 0.9900
C106 H162 0.9900
C106 H163 0.9900
C106 H164 0.9900
C107 O3 1.333(7)
C107 H171 0.9900
C107 H172 0.9900
C117 O3 1.355(6)
C117 H11A 0.9900
C117 H11B 0.9900
C108 O3 1.414(3)
C108 H10R 0.9800
C108 H10S 0.9800
C108 H10T 0.9800
C109 O4 1.424(4)
C109 H10U 0.9800
C109 H10V 0.9800
C109 H10W 0.9800
C110 O4 1.430(3)
C110 C111 1.478(4)
C110 H110 0.9900
C110 H111 0.9900
C111 O6 1.427(3)
C111 H11C 0.9900
C111 H11D 0.9900
C112 O6 1.426(3)
C112 H11E 0.9800
C112 H11F 0.9800
C112 H11G 0.9800
C201 O11 1.414(3)
C201 H20D 0.9800
C201 H20E 0.9800
C201 H20F 0.9800
C202 O11 1.416(3)
C202 C203 1.453(5)
C202 H20G 0.9900
C202 H20H 0.9900
C203 O12 1.429(4)
C203 H20I 0.9900
C203 H20J 0.9900
C204 O12 1.434(4)
C204 H20K 0.9800
C204 H20L 0.9800
C204 H20M 0.9800
C205 O14 1.426(3)
C205 H20N 0.9800
C205 H20O 0.9800
C205 H20P 0.9800
C206 O14 1.415(3)
C206 C207 1.494(4)
C206 H20Q 0.9900
C206 H20R 0.9900
C207 O13 1.413(4)
C207 H20S 0.9900
C207 H20T 0.9900
C208 O13 1.427(3)
C208 H20U 0.9800
C208 H20V 0.9800
C208 H20W 0.9800
C209 O15 1.424(3)
C209 H209 0.9800
C209 H210 0.9800
C209 H211 0.9800
C210 O15 1.424(3)
C210 C211 1.489(4)
C210 H21A 0.9900
C210 H21B 0.9900
C211 O16 1.420(3)
C211 H21C 0.9900
C211 H21D 0.9900
C212 O16 1.425(3)
C212 H21E 0.9800
C212 H21F 0.9800
C212 H21G 0.9800
Li1 O5 2.083(4)
Li1 O4 2.090(4)
Li1 O1 2.137(4)
Li1 O6 2.140(4)
Li1 O2 2.169(4)
Li1 O3 2.200(5)
Li2 O14 2.076(4)
Li2 O15 2.105(4)
Li2 O11 2.128(4)
Li2 O12 2.141(4)
Li2 O16 2.155(4)
Li2 O13 2.230(4)
Ru1 Ru2 3.1386(2)
Ru1 H3 1.52(3)
Ru1 H9 1.85(4)
Ru1 H7 1.55(3)
Ru2 H4 1.57(3)
Ru2 H9 1.70(4)
Ru2 H8 1.55(3)
Ru3 Ru4 3.1392(2)
Ru3 H19 1.73(3)
Ru3 H14 1.58(3)
Ru3 H17 1.54(3)
Ru4 H13 1.51(3)
Ru4 H19 1.77(3)
Ru4 H18 1.58(3)
O300 H300 0.8400
O300 H16 0.89(5)
O301 H301 0.8400
